data_7201618
loop_
_publ_author_name
'Braverman, Maxwell A.'
'LaDuca, Robert L.'

_publ_section_title
;
 Hydrothermal synthesis of divalent metal pyromellitate/dipyridylamine
 complexes: From an unprecedented supramolecular three-dimensional
 topology to an anionic coordination polymer framework with large
 incipient cation-bearing voids
;
_journal_issue 1
_journal_name_full CrystEngComm
_journal_page_first 117
_journal_paper_doi 10.1039/b712182b
_journal_volume 10
_journal_year 2008
_chemical_formula_sum 'C20 H17 N3 O10 Zn'
_chemical_formula_weight 524.74
_chemical_name_systematic
;
?
;
_space_group_IT_number 14
_symmetry_cell_setting monoclinic
_symmetry_space_group_name_Hall '-P 2yn'
_symmetry_space_group_name_H-M 'P 1 21/n 1'
_atom_sites_solution_hydrogens geom
_atom_sites_solution_primary direct
_atom_sites_solution_secondary difmap
_audit_creation_method SHELXL-97
_cell_angle_alpha 90.00
_cell_angle_beta 102.319(2)
_cell_angle_gamma 90.00
_cell_formula_units_Z 4
_cell_length_a 11.5837(13)
_cell_length_b 14.7422(17)
_cell_length_c 11.6194(13)
_cell_measurement_temperature 173(2)
_cell_volume 1938.5(4)
_computing_structure_refinement 'SHELXL-97 (Sheldrick, 1997)'
_computing_structure_solution 'SHELXS-97 (Sheldrick, 1990)'
_diffrn_ambient_temperature 173(2)
_diffrn_measured_fraction_theta_full 0.980
_diffrn_measured_fraction_theta_max 0.980
_diffrn_radiation_monochromator graphite
_diffrn_radiation_source 'fine-focus sealed tube'
_diffrn_radiation_type MoK\a
_diffrn_radiation_wavelength 0.71073
_diffrn_reflns_av_R_equivalents 0.0357
_diffrn_reflns_av_sigmaI/netI 0.0287
_diffrn_reflns_limit_h_max 15
_diffrn_reflns_limit_h_min -15
_diffrn_reflns_limit_k_max 19
_diffrn_reflns_limit_k_min -19
_diffrn_reflns_limit_l_max 15
_diffrn_reflns_limit_l_min -15
_diffrn_reflns_number 23298
_diffrn_reflns_theta_full 28.31
_diffrn_reflns_theta_max 28.31
_diffrn_reflns_theta_min 2.25
_exptl_absorpt_coefficient_mu 1.338
_exptl_absorpt_correction_T_max 1
_exptl_absorpt_correction_T_min 0.883
_exptl_absorpt_correction_type multi-scan
_exptl_absorpt_process_details SADABS
_exptl_crystal_colour colorless
_exptl_crystal_density_diffrn 1.798
_exptl_crystal_density_method 'not measured'
_exptl_crystal_description block
_exptl_crystal_F_000 1072
_exptl_crystal_size_max 0.32
_exptl_crystal_size_mid 0.18
_exptl_crystal_size_min 0.14
_refine_diff_density_max 0.342
_refine_diff_density_min -0.615
_refine_diff_density_rms 0.077
_refine_ls_extinction_method none
_refine_ls_goodness_of_fit_ref 1.099
_refine_ls_hydrogen_treatment mixed
_refine_ls_matrix_type full
_refine_ls_number_parameters 328
_refine_ls_number_reflns 4730
_refine_ls_number_restraints 9
_refine_ls_restrained_S_all 1.100
_refine_ls_R_factor_all 0.0403
_refine_ls_R_factor_gt 0.0320
_refine_ls_shift/su_max 0.000
_refine_ls_shift/su_mean 0.000
_refine_ls_structure_factor_coef Fsqd
_refine_ls_weighting_details 'calc w=1/[\s^2^(Fo^2^)+(0.0312P)^2^+1.4398P] where P=(Fo^2^+2Fc^2^)/3'
_refine_ls_weighting_scheme calc
_refine_ls_wR_factor_gt 0.0746
_refine_ls_wR_factor_ref 0.0778
_reflns_number_gt 4131
_reflns_number_total 4730
_reflns_threshold_expression >2sigma(I)
_cod_data_source_file b712182b.txt
_cod_data_source_block mono2
_cod_depositor_comments
;
The following automatic conversions were performed:
'_symmetry_cell_setting' value 'Monoclinic' changed to 'monoclinic'
according to '/home/saulius/struct/CIF-dictionaries/cif_core.dic'
dictionary named 'cif_core.dic' version 2.4.1 from 2010-06-29.

Automatic conversion script
Id: cif_fix_enum 1527 2010-12-29 10:47:43Z saulius 
;
_cod_original_sg_symbol_H-M P2(1)/n
_cod_database_code 7201618

loop_
_symmetry_equiv_pos_as_xyz
'x, y, z'
'-x+1/2, y+1/2, -z+1/2'
'-x, -y, -z'
'x-1/2, -y-1/2, z-1/2'

loop_
_atom_site_label
_atom_site_type_symbol
_atom_site_fract_x
_atom_site_fract_y
_atom_site_fract_z
_atom_site_U_iso_or_equiv
_atom_site_adp_type
_atom_site_occupancy
_atom_site_symmetry_multiplicity
_atom_site_calc_flag
_atom_site_refinement_flags
_atom_site_disorder_assembly
_atom_site_disorder_group
Zn1 Zn 0.992435(17) 0.032054(14) 0.749328(17) 0.00969(7) Uani 1 1 d . . .
O1 O 1.22588(13) -0.00999(9) 0.51434(12) 0.0191(3) Uani 1 1 d . . .
O1W O 1.32920(13) 0.02148(10) 0.20887(13) 0.0216(3) Uani 1 1 d D . .
H1WA H 1.302(2) 0.0108(17) 0.1404(15) 0.026 Uiso 1 1 d D . .
H1WB H 1.2761(18) 0.0200(17) 0.2466(19) 0.026 Uiso 1 1 d D . .
O2 O 1.13507(12) 0.04651(9) 0.33882(11) 0.0162(3) Uani 1 1 d . . .
O2W O 1.35267(15) -0.02162(12) 0.74943(15) 0.0308(4) Uani 1 1 d D . .
H2WA H 1.312(2) -0.0157(19) 0.6813(16) 0.037 Uiso 1 1 d D . .
H2WB H 1.316(2) -0.0019(19) 0.7968(19) 0.037 Uiso 1 1 d D . .
O3 O 1.17778(14) 0.16598(10) 0.77820(12) 0.0248(3) Uani 1 1 d . . .
O4 O 1.06749(12) 0.08755(9) 0.63152(11) 0.0164(3) Uani 1 1 d . . .
O5 O 1.41177(12) 0.43298(9) 0.66556(11) 0.0162(3) Uani 1 1 d . . .
O6 O 1.26971(12) 0.49356(9) 0.52545(12) 0.0186(3) Uani 1 1 d . . .
O7 O 1.42475(12) 0.41348(9) 0.37475(11) 0.0155(3) Uani 1 1 d . . .
O8 O 1.36036(15) 0.30655(11) 0.24304(12) 0.0273(4) Uani 1 1 d . . .
N1 N 1.08528(15) -0.25937(13) 0.45468(15) 0.0217(4) Uani 1 1 d D . .
H1N H 1.108(2) -0.2397(16) 0.3918(17) 0.026 Uiso 1 1 d D . .
N2 N 0.88361(16) -0.24144(14) 1.03686(16) 0.0257(4) Uani 1 1 d D . .
H2N H 0.868(2) -0.2196(17) 1.1019(17) 0.031 Uiso 1 1 d D . .
N3 N 0.96535(16) -0.35484(11) 0.74055(14) 0.0186(3) Uani 1 1 d D . .
H3N H 0.948(2) -0.4117(12) 0.736(2) 0.022 Uiso 1 1 d D . .
C1 C 1.09038(17) -0.20332(14) 0.54691(17) 0.0196(4) Uani 1 1 d . . .
H1 H 1.1205 -0.1450 0.5443 0.023 Uiso 1 1 calc R . .
C2 C 1.05165(16) -0.23121(13) 0.64464(17) 0.0165(4) Uani 1 1 d . . .
H2 H 1.0560 -0.1924 0.7086 0.020 Uiso 1 1 calc R . .
C3 C 1.00544(17) -0.31873(13) 0.64721(16) 0.0153(4) Uani 1 1 d . . .
C4 C 1.00210(18) -0.37530(14) 0.54907(17) 0.0193(4) Uani 1 1 d . . .
H4 H 0.9726 -0.4340 0.5488 0.023 Uiso 1 1 calc R . .
C5 C 1.04225(19) -0.34388(15) 0.45411(17) 0.0225(4) Uani 1 1 d . . .
H5 H 1.0397 -0.3811 0.3890 0.027 Uiso 1 1 calc R . .
C6 C 0.88637(17) -0.18674(15) 0.94460(18) 0.0219(4) Uani 1 1 d . . .
H6 H 0.8696 -0.1253 0.9493 0.026 Uiso 1 1 calc R . .
C7 C 0.91350(16) -0.22060(13) 0.84420(17) 0.0169(4) Uani 1 1 d . . .
H7 H 0.9150 -0.1826 0.7806 0.020 Uiso 1 1 calc R . .
C8 C 0.93904(16) -0.31290(13) 0.83803(16) 0.0152(4) Uani 1 1 d . . .
C9 C 0.93252(19) -0.36829(15) 0.93461(17) 0.0230(4) Uani 1 1 d . . .
H9 H 0.9468 -0.4302 0.9318 0.028 Uiso 1 1 calc R . .
C10 C 0.9050(2) -0.33057(16) 1.03291(19) 0.0284(5) Uani 1 1 d . . .
H10 H 0.9011 -0.3670 1.0973 0.034 Uiso 1 1 calc R . .
C11 C 1.22685(15) 0.15044(12) 0.48212(15) 0.0108(3) Uani 1 1 d . . .
C12 C 1.20929(15) 0.19056(12) 0.58617(15) 0.0109(3) Uani 1 1 d . . .
C13 C 1.24450(15) 0.28040(12) 0.61086(15) 0.0118(3) Uani 1 1 d . . .
H13 H 1.2330 0.3066 0.6804 0.014 Uiso 1 1 calc R . .
C14 C 1.29622(15) 0.33205(12) 0.53494(15) 0.0110(3) Uani 1 1 d . . .
C15 C 1.31356(15) 0.29188(12) 0.43065(15) 0.0112(3) Uani 1 1 d . . .
C16 C 1.27966(15) 0.20181(12) 0.40681(15) 0.0119(3) Uani 1 1 d . . .
H16 H 1.2928 0.1751 0.3382 0.014 Uiso 1 1 calc R . .
C17 C 1.19274(16) 0.05350(12) 0.44630(16) 0.0119(3) Uani 1 1 d . . .
C18 C 1.14784(16) 0.14465(12) 0.67249(16) 0.0128(3) Uani 1 1 d . . .
C19 C 1.32842(16) 0.42898(12) 0.57411(15) 0.0122(3) Uani 1 1 d . . .
C20 C 1.36955(16) 0.34026(12) 0.34231(16) 0.0129(3) Uani 1 1 d . . .

loop_
_atom_site_aniso_label
_atom_site_aniso_U_11
_atom_site_aniso_U_22
_atom_site_aniso_U_33
_atom_site_aniso_U_23
_atom_site_aniso_U_13
_atom_site_aniso_U_12
Zn1 0.01110(11) 0.00858(11) 0.00996(11) -0.00009(7) 0.00356(7) -0.00018(7)
O1 0.0261(7) 0.0117(7) 0.0187(7) 0.0020(5) 0.0028(6) 0.0002(6)
O1W 0.0215(7) 0.0255(8) 0.0180(7) -0.0021(6) 0.0048(6) -0.0004(6)
O2 0.0205(7) 0.0154(7) 0.0123(6) -0.0027(5) 0.0025(5) -0.0063(5)
O2W 0.0290(9) 0.0372(10) 0.0255(8) 0.0009(7) 0.0042(7) 0.0065(7)
O3 0.0381(9) 0.0264(8) 0.0125(7) -0.0031(6) 0.0110(6) -0.0086(7)
O4 0.0172(7) 0.0170(7) 0.0165(6) 0.0018(5) 0.0068(5) -0.0041(5)
O5 0.0188(7) 0.0127(6) 0.0153(6) -0.0010(5) -0.0003(5) -0.0030(5)
O6 0.0234(7) 0.0117(7) 0.0190(7) 0.0007(5) 0.0007(6) 0.0023(5)
O7 0.0191(7) 0.0145(7) 0.0140(6) 0.0015(5) 0.0058(5) -0.0047(5)
O8 0.0426(9) 0.0277(8) 0.0164(7) -0.0064(6) 0.0172(7) -0.0129(7)
N1 0.0204(8) 0.0294(10) 0.0171(8) 0.0088(7) 0.0083(7) 0.0054(7)
N2 0.0221(9) 0.0399(11) 0.0170(9) -0.0128(8) 0.0087(7) -0.0086(8)
N3 0.0314(9) 0.0104(8) 0.0165(8) -0.0004(6) 0.0110(7) -0.0016(7)
C1 0.0142(9) 0.0232(11) 0.0210(10) 0.0062(8) 0.0029(7) 0.0002(8)
C2 0.0144(9) 0.0176(10) 0.0167(9) 0.0006(7) 0.0018(7) 0.0004(7)
C3 0.0164(9) 0.0152(9) 0.0147(9) 0.0021(7) 0.0043(7) 0.0039(7)
C4 0.0240(10) 0.0165(10) 0.0182(9) -0.0012(8) 0.0059(8) 0.0029(8)
C5 0.0259(11) 0.0274(11) 0.0153(9) -0.0008(8) 0.0072(8) 0.0078(9)
C6 0.0147(9) 0.0261(11) 0.0242(10) -0.0097(8) 0.0023(8) -0.0004(8)
C7 0.0132(9) 0.0192(10) 0.0179(9) -0.0019(7) 0.0025(7) -0.0013(7)
C8 0.0149(9) 0.0180(9) 0.0132(9) -0.0014(7) 0.0040(7) -0.0028(7)
C9 0.0318(11) 0.0212(10) 0.0170(10) 0.0008(8) 0.0071(8) -0.0067(9)
C10 0.0323(12) 0.0361(13) 0.0188(10) -0.0022(9) 0.0105(9) -0.0149(10)
C11 0.0100(8) 0.0107(8) 0.0112(8) 0.0000(6) 0.0016(6) -0.0005(6)
C12 0.0121(8) 0.0117(8) 0.0090(8) 0.0013(6) 0.0026(6) -0.0005(6)
C13 0.0134(8) 0.0122(9) 0.0097(8) -0.0010(6) 0.0025(6) 0.0000(7)
C14 0.0106(8) 0.0111(8) 0.0110(8) -0.0006(6) 0.0018(6) -0.0008(6)
C15 0.0103(8) 0.0131(9) 0.0103(8) 0.0018(6) 0.0023(6) -0.0013(6)
C16 0.0136(8) 0.0122(9) 0.0103(8) -0.0022(7) 0.0033(6) -0.0009(7)
C17 0.0125(8) 0.0111(8) 0.0133(8) -0.0012(7) 0.0055(7) -0.0020(6)
C18 0.0156(9) 0.0100(8) 0.0142(9) 0.0024(7) 0.0063(7) 0.0030(7)
C19 0.0155(9) 0.0121(9) 0.0111(8) -0.0013(7) 0.0072(7) -0.0030(7)
C20 0.0111(8) 0.0138(9) 0.0149(9) 0.0023(7) 0.0055(7) 0.0003(7)

loop_
_atom_type_symbol
_atom_type_description
_atom_type_scat_dispersion_real
_atom_type_scat_dispersion_imag
_atom_type_scat_source
C C 0.0033 0.0016 'International Tables Vol C Tables 4.2.6.8 and 6.1.1.4'
H H 0.0000 0.0000 'International Tables Vol C Tables 4.2.6.8 and 6.1.1.4'
N N 0.0061 0.0033 'International Tables Vol C Tables 4.2.6.8 and 6.1.1.4'
O O 0.0106 0.0060 'International Tables Vol C Tables 4.2.6.8 and 6.1.1.4'
Zn Zn 0.2839 1.4301 'International Tables Vol C Tables 4.2.6.8 and 6.1.1.4'

loop_
_geom_angle_atom_site_label_1
_geom_angle_atom_site_label_2
_geom_angle_atom_site_label_3
_geom_angle
_geom_angle_site_symmetry_1
_geom_angle_site_symmetry_3
_geom_angle_publ_flag
O4 Zn1 O7 131.01(6) . 4_566 ?
O4 Zn1 O5 112.07(6) . 2_746 ?
O7 Zn1 O5 101.64(5) 4_566 2_746 ?
O4 Zn1 O2 106.08(6) . 3_756 ?
O7 Zn1 O2 104.51(6) 4_566 3_756 ?
O5 Zn1 O2 95.98(6) 2_746 3_756 ?
C17 O2 Zn1 136.29(12) . 3_756 ?
C18 O4 Zn1 114.56(11) . . ?
C19 O5 Zn1 134.29(12) . 2_756 ?
C20 O7 Zn1 112.46(11) . 4_665 ?
C5 N1 C1 121.85(18) . . ?
C10 N2 C6 121.59(18) . . ?
C3 N3 C8 130.15(17) . . ?
N1 C1 C2 120.64(19) . . ?
C1 C2 C3 119.26(19) . . ?
N3 C3 C2 124.68(18) . . ?
N3 C3 C4 117.03(18) . . ?
C2 C3 C4 118.27(17) . . ?
C5 C4 C3 119.89(19) . . ?
N1 C5 C4 120.07(19) . . ?
N2 C6 C7 120.6(2) . . ?
C6 C7 C8 119.30(19) . . ?
N3 C8 C7 124.35(17) . . ?
N3 C8 C9 117.05(18) . . ?
C7 C8 C9 118.53(18) . . ?
C10 C9 C8 119.6(2) . . ?
N2 C10 C9 120.3(2) . . ?
C16 C11 C12 118.50(16) . . ?
C16 C11 C17 117.59(15) . . ?
C12 C11 C17 123.91(15) . . ?
C13 C12 C11 119.22(16) . . ?
C13 C12 C18 116.57(15) . . ?
C11 C12 C18 124.13(16) . . ?
C14 C13 C12 122.27(16) . . ?
C13 C14 C15 118.47(16) . . ?
C13 C14 C19 115.76(15) . . ?
C15 C14 C19 125.76(16) . . ?
C16 C15 C14 119.18(16) . . ?
C16 C15 C20 117.34(16) . . ?
C14 C15 C20 123.47(16) . . ?
C11 C16 C15 122.35(16) . . ?
O1 C17 O2 125.95(17) . . ?
O1 C17 C11 120.81(16) . . ?
O2 C17 C11 113.08(15) . . ?
O3 C18 O4 124.44(17) . . ?
O3 C18 C12 118.14(16) . . ?
O4 C18 C12 117.41(15) . . ?
O6 C19 O5 126.22(17) . . ?
O6 C19 C14 120.74(16) . . ?
O5 C19 C14 112.72(16) . . ?
O8 C20 O7 123.69(17) . . ?
O8 C20 C15 118.72(16) . . ?
O7 C20 C15 117.58(16) . . ?

loop_
_geom_bond_atom_site_label_1
_geom_bond_atom_site_label_2
_geom_bond_distance
_geom_bond_site_symmetry_2
_geom_bond_publ_flag
Zn1 O4 1.9510(13) . ?
Zn1 O7 1.9675(13) 4_566 ?
Zn1 O5 1.9683(13) 2_746 ?
Zn1 O2 1.9816(13) 3_756 ?
O1 C17 1.232(2) . ?
O2 C17 1.289(2) . ?
O2 Zn1 1.9816(13) 3_756 ?
O3 C18 1.243(2) . ?
O4 C18 1.270(2) . ?
O5 C19 1.276(2) . ?
O5 Zn1 1.9683(13) 2_756 ?
O6 C19 1.235(2) . ?
O7 C20 1.270(2) . ?
O7 Zn1 1.9675(13) 4_665 ?
O8 C20 1.239(2) . ?
N1 C5 1.341(3) . ?
N1 C1 1.345(3) . ?
N2 C10 1.340(3) . ?
N2 C6 1.347(3) . ?
N3 C3 1.375(2) . ?
N3 C8 1.380(2) . ?
C1 C2 1.370(3) . ?
C2 C3 1.400(3) . ?
C3 C4 1.407(3) . ?
C4 C5 1.366(3) . ?
C6 C7 1.366(3) . ?
C7 C8 1.398(3) . ?
C8 C9 1.403(3) . ?
C9 C10 1.368(3) . ?
C11 C16 1.393(2) . ?
C11 C12 1.399(2) . ?
C11 C17 1.517(2) . ?
C12 C13 1.397(2) . ?
C12 C18 1.508(2) . ?
C13 C14 1.394(2) . ?
C14 C15 1.401(2) . ?
C14 C19 1.522(2) . ?
C15 C16 1.396(2) . ?
C15 C20 1.506(2) . ?
